data_2018396
loop_
_publ_author_name
'F\'abry, Jan'
'Fridrichov\'a, Michaela'
'Du\<sek, Michal'
'Fejfarov\'a, Karla'
'Krupkov\'a, Radmila'

_publ_section_title
;
 Mixed crystals of 2-carbamoylguanidinium with hydrogen fluorophosphonate
 and hydrogen phosphite in the ratios 1:0, 0.76(2):0.24(2) and
 0.115(7):0.885(7)
;
_journal_coeditor_code SK3422
_journal_issue 2
_journal_name_full 'Acta Crystallographica Section C'
_journal_page_first o76
_journal_page_last o83
_journal_paper_doi 10.1107/S0108270111054114
_journal_volume 68
_journal_year 2012
_chemical_formula_iupac 'C2 H7 N4 O +, 0.115H F O3 P -, 0.885H2 O3 P -'
_chemical_formula_moiety 'C2 H7 N4 O +, 0.115(H F O3 P -), 0.885(H2 O3 P -)'
_chemical_formula_sum 'C2 H8.885 F0.115 N4 O4 P'
_chemical_formula_weight 186.2
_chemical_name_common
;
guanylurea (hydrogen fluorophosphonate)0.115 (hydrogen phosphite)0.885
;
_chemical_name_systematic
;
2-carbamoylguanidinium--hydrogen fluorophosphonate--hydrogen phosphite
(1/0.115/0.885)
;
_space_group_IT_number 9
_symmetry_cell_setting monoclinic
_symmetry_space_group_name_Hall 'C -2yc'
_symmetry_space_group_name_H-M 'C 1 c 1'
_atom_sites_solution_hydrogens difmap
_atom_sites_solution_primary direct
_atom_sites_solution_secondary difmap
_cell_angle_alpha 90.0
_cell_angle_beta 96.588(2)
_cell_angle_gamma 90.0
_cell_formula_units_Z 4
_cell_length_a 6.67841(16)
_cell_length_b 6.78864(13)
_cell_length_c 16.2696(4)
_cell_measurement_reflns_used 3612
_cell_measurement_temperature 119.9(2)
_cell_measurement_theta_max 66.8522
_cell_measurement_theta_min 5.4697
_cell_volume 732.75(3)
_computing_cell_refinement
;
<i>CrysAlis PRO</i> (Oxford Diffraction, 2010)
;
_computing_data_collection
;
<i>CrysAlis PRO</i> (Oxford Diffraction, 2010)
;
_computing_data_reduction
;
<i>CrysAlis PRO</i> (Oxford Diffraction, 2010)
;
_computing_molecular_graphics
;
<i>PLATON</i> (Spek, 2009) and <i>DIAMOND</i> (Brandenburg,
2010).
;
_computing_publication_material
;
<i>JANA2006</i> (Pet\<r\'i\<cek <i>et al.</i>, 2006)
;
_computing_structure_refinement
;
<i>JANA2006</i> (Pet\<r\'i\<cek <i>et al.</i>, 2006)
;
_computing_structure_solution
;
<i>SIR97</i> (Altomare <i>et al.</i>, 1997)
;
_diffrn_ambient_temperature 119.9(2)
_diffrn_detector_area_resol_mean 10.3784
_diffrn_measured_fraction_theta_full 0.99
_diffrn_measured_fraction_theta_max 0.99
_diffrn_measurement_device 'four-cycle diffractometer'
_diffrn_measurement_device_type 'Oxford Diffraction Xcalibur Gemini ultra'
_diffrn_measurement_method '\w scans'
_diffrn_radiation_monochromator mirror
_diffrn_radiation_source 'Enhance Ultra (Cu) X-ray Source'
_diffrn_radiation_type 'Cu K\a'
_diffrn_radiation_wavelength 1.5418
_diffrn_reflns_av_R_equivalents 0.0239
_diffrn_reflns_av_sigmaI/netI 0.0242
_diffrn_reflns_limit_h_max 7
_diffrn_reflns_limit_h_min -7
_diffrn_reflns_limit_k_max 8
_diffrn_reflns_limit_k_min -8
_diffrn_reflns_limit_l_max 19
_diffrn_reflns_limit_l_min -18
_diffrn_reflns_number 4272
_diffrn_reflns_theta_full 66.88
_diffrn_reflns_theta_max 66.88
_diffrn_reflns_theta_min 5.47
_diffrn_standards_number 0
_exptl_absorpt_coefficient_mu 3.292
_exptl_absorpt_correction_T_max 0.604
_exptl_absorpt_correction_T_min 0.452
_exptl_absorpt_correction_type multi-scan
_exptl_absorpt_process_details
;
(CrysAlis PRO; Oxford Diffraction, 2010)
;
_exptl_crystal_colour colourless
_exptl_crystal_density_diffrn 1.687
_exptl_crystal_description prism
_exptl_crystal_F_000 388
_exptl_crystal_size_max 0.4134
_exptl_crystal_size_mid 0.2363
_exptl_crystal_size_min 0.1531
_refine_diff_density_max 0.10
_refine_diff_density_min -0.13
_refine_ls_abs_structure_details 'Flack (1983), 566 Friedel pairs'
_refine_ls_abs_structure_Flack 0.037(19)
_refine_ls_extinction_coef 170E1(8)
_refine_ls_extinction_method
;
B--C type 1 Lorentzian isotropic [Becker, P. J. & Coppens, P. (1974).
<i>Acta Cryst.</i> A<b>30</b>, 129--147]
;
_refine_ls_goodness_of_fit_ref 1.27
_refine_ls_hydrogen_treatment mixed
_refine_ls_number_constraints 11
_refine_ls_number_parameters 137
_refine_ls_number_reflns 1216
_refine_ls_number_restraints 13
_refine_ls_R_factor_all 0.0194
_refine_ls_R_factor_gt 0.0191
_refine_ls_shift/su_max 0.0069
_refine_ls_shift/su_mean 0.0012
_refine_ls_structure_factor_coef Fsqd
_refine_ls_weighting_details w=1/(\s^2^(I)+0.0004I^2^)
_refine_ls_weighting_scheme sigma
_refine_ls_wR_factor_gt 0.0466
_refine_ls_wR_factor_ref 0.0468
_reflns_number_gt 1200
_reflns_number_total 1216
_reflns_threshold_expression I>3\s(I)
_cod_data_source_file sk3422.cif
_cod_data_source_block III
_cod_original_formula_sum 'C2 H8.885 F0.115 N4 O4 P1'
_cod_database_code 2018396
_cod_database_fobs_code 2018396

loop_
_symmetry_equiv_pos_site_id
_symmetry_equiv_pos_as_xyz
1 x,y,z
2 x,-y,z+1/2
3 x+1/2,y+1/2,z
4 x+1/2,-y+1/2,z+1/2

loop_
_atom_site_type_symbol
_atom_site_label
_atom_site_fract_x
_atom_site_fract_y
_atom_site_fract_z
_atom_site_U_iso_or_equiv
_atom_site_adp_type
_atom_site_calc_flag
_atom_site_occupancy
_atom_site_symmetry_multiplicity
P P1 0.40726 0.79757(6) 0.23878 0.01538(13) Uani d 1 4
O O1 0.3023(2) 0.9455(2) 0.17260(9) 0.0281(5) Uani d 1 4
H H1 0.238(4) 1.038(3) 0.1886(18) 0.0422 Uiso d 1 4
O O2 0.6135(2) 0.7538(2) 0.21495(8) 0.0206(4) Uani d 1 4
O O3 0.3928(2) 0.86866(19) 0.32474(8) 0.0182(4) Uani d 1 4
F F1 0.232(4) 0.646(4) 0.218(2) 0.068(12) Uani d 0.115(7) 4
C C1 0.4258(3) 0.4456(3) 0.42177(11) 0.0157(5) Uani d 1 4
N N1 0.4526(3) 0.3626(2) 0.34970(10) 0.0191(5) Uani d 1 4
H H1n1 0.5757(8) 0.350(3) 0.3399(11) 0.0229 Uiso d 1 4
H H2n1 0.3563(17) 0.323(3) 0.3138(9) 0.0229 Uiso d 1 4
O O4 0.5641(2) 0.5054(2) 0.47172(9) 0.0220(4) Uani d 1 4
N N2 0.2242(3) 0.4610(2) 0.43653(10) 0.0162(5) Uani d 1 4
H H1n2 0.125(2) 0.421(3) 0.3992(10) 0.0195 Uiso d 1 4
C C2 0.1622(3) 0.5202(3) 0.50916(11) 0.0153(6) Uani d 1 4
N N3 0.2899(3) 0.5731(2) 0.57284(10) 0.0188(5) Uani d 1 4
H H1n3 0.4163(7) 0.568(3) 0.5672(11) 0.0226 Uiso d 1 4
H H2n3 0.251(2) 0.625(3) 0.6165(8) 0.0226 Uiso d 1 4
N N4 -0.0339(3) 0.5214(2) 0.51339(11) 0.0196(5) Uani d 1 4
H H1n4 -0.076(2) 0.548(3) 0.5601(6) 0.0235 Uiso d 1 4
H H2n4 -0.1184(19) 0.490(3) 0.4715(7) 0.0235 Uiso d 1 4
H Hp1 0.283(9) 0.652(7) 0.225(4) 0.0185 Uiso d 0.885(7) 4

loop_
_atom_site_aniso_label
_atom_site_aniso_U_11
_atom_site_aniso_U_22
_atom_site_aniso_U_33
_atom_site_aniso_U_12
_atom_site_aniso_U_13
_atom_site_aniso_U_23
_atom_site_aniso_type_symbol
P1 0.0150(2) 0.0185(2) 0.0129(2) 0.00211(19) 0.00253(16) -0.00059(17) P
O1 0.0329(9) 0.0343(8) 0.0179(7) 0.0198(6) 0.0062(6) 0.0037(6) O
O2 0.0202(8) 0.0228(6) 0.0196(7) 0.0056(6) 0.0060(6) 0.0021(6) O
O3 0.0163(7) 0.0242(6) 0.0144(6) 0.0017(5) 0.0027(5) -0.0036(5) O
F1 0.11(3) 0.052(10) 0.045(12) -0.018(14) 0.023(16) -0.030(8) F
C1 0.0136(10) 0.0162(8) 0.0179(9) 0.0013(7) 0.0035(8) 0.0029(7) C
N1 0.0146(9) 0.0245(8) 0.0184(8) 0.0015(7) 0.0034(7) -0.0026(6) N
O4 0.0130(7) 0.0314(7) 0.0219(7) -0.0013(6) 0.0028(6) -0.0051(6) O
N2 0.0137(9) 0.0206(7) 0.0142(8) -0.0010(6) 0.0006(6) -0.0024(6) N
C2 0.0169(11) 0.0138(9) 0.0157(9) 0.0015(7) 0.0043(8) 0.0033(7) C
N3 0.0149(8) 0.0271(8) 0.0146(7) 0.0000(6) 0.0024(6) -0.0024(6) N
N4 0.0143(9) 0.0279(8) 0.0171(8) -0.0011(6) 0.0038(6) 0.0006(6) N

loop_
_atom_type_symbol
_atom_type_scat_dispersion_real
_atom_type_scat_dispersion_imag
_atom_type_scat_source
C 0.018 0.009 'International Tables Vol C tables 4.2.6.8 and 6.1.1.1'
H 0.000 0.000 'International Tables Vol C tables 4.2.6.8 and 6.1.1.1'
F 0.073 0.053 'International Tables Vol C tables 4.2.6.8 and 6.1.1.1'
N 0.031 0.018 'International Tables Vol C tables 4.2.6.8 and 6.1.1.1'
O 0.049 0.032 'International Tables Vol C tables 4.2.6.8 and 6.1.1.1'
P 0.296 0.433 'International Tables Vol C tables 4.2.6.8 and 6.1.1.1'

loop_
_exptl_crystal_face_index_h
_exptl_crystal_face_index_k
_exptl_crystal_face_index_l
_exptl_crystal_face_perp_dist
-2 2 9 0.0824
0 2 9 0.0777
2 -1 -10 0.0675
-2 -1 -9 0.1590
-4 -1 1 0.2112
1 1 -10 0.0460
2 4 1 0.0936
-3 3 -3 0.0901
-3 -2 -3 0.2116
-2 -4 -1 0.2021
0 0 10 0.0465
2 -4 -1 0.1287
1 -3 -6 0.0881

loop_
_geom_angle_atom_site_label_1
_geom_angle_atom_site_label_2
_geom_angle_atom_site_label_3
_geom_angle
_geom_angle_publ_flag
O1 P1 O2 107.37(8) no
O1 P1 O3 111.25(8) no
O1 P1 F1 90.7(11) no
O1 P1 Hp1 98(3) no
O2 P1 O3 117.72(7) no
O2 P1 F1 120.0(11) no
O2 P1 Hp1 113(3) no
O3 P1 F1 106.5(13) no
O3 P1 Hp1 107(3) no
F1 P1 Hp1 9(3) no
P1 O1 H1 118.6(19) no
N1 C1 O4 123.79(19) no
N1 C1 N2 114.35(16) no
O4 C1 N2 121.87(17) no
C1 N1 H1n1 115.7(12) no
C1 N1 H2n1 124.3(10) no
H1n1 N1 H2n1 120.0(15) no
C1 N2 H1n2 121.1(11) no
C1 N2 C2 124.58(16) no
H1n2 N2 C2 114.1(11) no
N2 C2 N3 122.14(18) no
N2 C2 N4 116.81(16) no
N3 C2 N4 121.04(18) no
C2 N3 H1n3 117.4(12) no
C2 N3 H2n3 122.1(10) no
H1n3 N3 H2n3 120.0(16) no
C2 N4 H1n4 118.5(10) no
C2 N4 H2n4 121.4(9) no
H1n4 N4 H2n4 120.0(13) no
P1 Hp1 F1 136(11) no

loop_
_geom_bond_atom_site_label_1
_geom_bond_atom_site_label_2
_geom_bond_distance
_geom_bond_publ_flag
P1 O1 1.5766(14) no
P1 O2 1.5029(14) no
P1 O3 1.4930(14) no
P1 F1 1.56(3) no
P1 Hp1 1.29(5) no
O1 H1 0.82(2) no
C1 N1 1.331(2) no
C1 O4 1.227(2) no
C1 N2 1.398(3) no
N1 H1n1 0.860(8) no
N1 H2n1 0.860(13) no
H1n1 H2n1 1.490(13) no
N2 H1n2 0.890(15) no
N2 C2 1.357(2) no
C2 N3 1.314(2) no
C2 N4 1.320(3) no
N3 H1n3 0.860(6) no
N3 H2n3 0.860(16) no
H1n3 H2n3 1.49(2) no
N4 H1n4 0.860(12) no
N4 H2n4 0.860(12) no
H1n4 H2n4 1.490(16) no

loop_
_geom_hbond_atom_site_label_D
_geom_hbond_atom_site_label_H
_geom_hbond_atom_site_label_A
_geom_hbond_site_symmetry_A
_geom_hbond_distance_DH
_geom_hbond_distance_HA
_geom_hbond_distance_DA
_geom_hbond_angle_DHA
_geom_hbond_publ_flag
O1 H1 O2 3_455 0.82(2) 1.76(2) 2.5776(19) 173(3) no
N1 H1N1 O3 3_545 0.860(7) 2.164(6) 3.014(2) 170.0(18) no
N1 H2N1 O2 3_445 0.861(14) 2.200(14) 3.056(2) 173.5(17) no
N2 H1N2 O3 3_445 0.888(15) 1.889(15) 2.771(2) 171.5(17) no
N3 H1N3 O4 1_555 0.860(6) 1.980(15) 2.639(2) 132.5(15) no
N3 H2N3 F1 2_565 0.860(16) 2.49(4) 2.86(3) 106.8(18) no
N3 H2N3 O2 4_465 0.859(15) 2.103(14) 2.956(2) 171.8(13) no
N4 H1N4 O1 4_465 0.859(11) 2.087(11) 2.934(2) 168.6(19) no
N4 H2N4 O4 1_455 0.860(13) 2.123(13) 2.695(2) 123.4(11) no
N4 H2N4 O3 3_445 0.860(13) 2.535(13) 3.223(2) 137.7(11) no

loop_
_geom_torsion_atom_site_label_1
_geom_torsion_atom_site_label_2
_geom_torsion_atom_site_label_3
_geom_torsion_atom_site_label_4
_geom_torsion
_geom_torsion_publ_flag
N1 C1 N2 C2 172.43(16) no
C1 N2 C2 N3 1.4(3) no
C1 N2 C2 N4 -178.20(16) no
